data_4034575
loop_
_publ_author_name
'Xing, Linlin'
'Zhang, Yong'
'Zhang, Yilin'
'Ai, Zhenkang'
'Li, Xuemin'
'Du, Yunfei'
'Deng, Jun'
'Zhao, Kang'

_publ_section_title
;
 Regioselective Chlorolactonization of Styrene-Type Carboxylic Esters and
 Amides via PhICl<sub>2</sub>-Mediated Oxidative C-O/C-Cl Bond Formations.
;
_journal_issue 21
_journal_name_full 'The Journal of organic chemistry'
_journal_page_first 13832
_journal_page_last 13840
_journal_paper_doi 10.1021/acs.joc.9b02022
_journal_volume 84
_journal_year 2019
_chemical_formula_moiety 'C16 H10 Cl F3 O2'
_chemical_formula_sum 'C16 H10 Cl F3 O2'
_chemical_formula_weight 326.69
_space_group_crystal_system triclinic
_space_group_IT_number 2
_space_group_name_Hall '-P 1'
_space_group_name_H-M_alt 'P -1'
_atom_sites_solution_hydrogens geom
_atom_sites_solution_primary dual
_audit_creation_date 2019-05-21
_audit_creation_method
;
Olex2 1.2
(compiled 2018.05.29 svn.r3508 for OlexSys, GUI svn.r5506)
;
_cell_angle_alpha 106.3018(10)
_cell_angle_beta 101.8930(9)
_cell_angle_gamma 103.8361(10)
_cell_formula_units_Z 2
_cell_length_a 8.30352(8)
_cell_length_b 8.62547(11)
_cell_length_c 10.50067(11)
_cell_measurement_reflns_used 17174
_cell_measurement_temperature 160.00(10)
_cell_measurement_theta_max 76.9870
_cell_measurement_theta_min 4.5700
_cell_volume 670.100(15)
_computing_cell_refinement 'CrysAlisPro 1.171.39.45g (Rigaku OD, 2018)'
_computing_data_collection 'CrysAlisPro 1.171.39.45g (Rigaku OD, 2018)'
_computing_data_reduction 'CrysAlisPro 1.171.39.45g (Rigaku OD, 2018)'
_computing_molecular_graphics 'Olex2 (Dolomanov et al., 2009)'
_computing_publication_material 'Olex2 (Dolomanov et al., 2009)'
_computing_structure_refinement 'ShelXL (Sheldrick, 2015)'
_computing_structure_solution 'ShelXT (Sheldrick, 2015)'
_diffrn_ambient_environment N~2~
_diffrn_ambient_temperature 160.00(10)
_diffrn_detector 'CCD plate'
_diffrn_detector_type HyPix
_diffrn_measured_fraction_theta_full 1.000
_diffrn_measured_fraction_theta_max 0.986
_diffrn_measurement_details
;
List of Runs (angles in degrees, time in seconds):

  # Type    Start    End  Width  t~exp~   \w     \q     \k     \f   Frames
--------------------------------------------------------------------------
  1  \w    -78.00  27.00   0.50    0.05    --  -46.37  94.00 143.00  210
  2  \w    -25.00  78.00   0.50    0.05    --   46.37 -94.00  32.00  206
  3  \w   -109.00 -27.00   0.50    0.10    -- -100.00  94.00 143.00  164
  4  \w   -173.00 -84.00   0.50    0.10    -- -100.00 -94.00  32.00  178
  5  \w     35.00 109.00   0.50    0.10    --  107.75 -94.00  32.00  148
  6  \w     78.00 178.00   0.50    0.10    --  107.75  94.00 143.00  200
  7  \w    -23.00   8.00   0.50    0.05    --   12.00 100.00 165.42   62
  8  \w     -9.00  17.00   0.50    0.05    --   24.00  97.00 175.20   52
  9  \w     10.00  39.00   0.50    0.05    --   40.00  90.00-176.26   58
 10  \w   -118.00 -23.00   0.50    0.05    --  -46.37 -77.00   0.00  190
 11  \w    -95.00 -20.00   0.50    0.05    --  -46.37 125.00 -30.00  150
 12  \w     32.00 120.00   0.50    0.05    --   46.37  37.00  60.00  176
 13  \w     30.00 118.00   0.50    0.05    --   46.37  57.00 -60.00  176
 14  \w     23.00 118.00   0.50    0.05    --   46.37  77.00 120.00  190
 15  \w     23.00 118.00   0.50    0.05    --   46.37  77.00 -90.00  190
 16  \w     22.00 121.00   0.50    0.05    --   48.00  83.00   3.56  198
 17  \w     23.00 121.00   0.50    0.05    --   48.00  81.00  71.86  196
 18  \w     28.00 125.00   0.50    0.05    --   52.00  78.00 170.76  194
 19  \w   -128.00 -32.00   0.50    0.05    --  -56.00 -76.00  68.49  192
 20  \w     32.00 129.00   0.50    0.05    --   56.00  78.00  35.25  194
 21  \w     33.00 129.00   0.50    0.05    --   56.00  76.00 -13.73  192
 22  \w     31.00 129.00   0.50    0.05    --   56.00  80.00 -73.74  196
 23  \w     33.00 129.00   0.50    0.05    --   56.00  76.00-148.18  192
 24  \w   -137.00 -37.00   0.50    0.05    --  -64.00 -84.00-162.67  200
 25  \w     42.00 137.00   0.50    0.05    --   64.00  73.00  40.19  190
 26  \w   -140.00 -47.00   0.50    0.05    --  -68.00 -70.00  85.77  186
 27  \w   -140.00 -49.00   0.50    0.05    --  -68.00 -66.00  33.05  182
 28  \w   -140.00 -42.00   0.50    0.05    --  -68.00 -82.00-114.40  196
 29  \w   -140.00 -48.00   0.50    0.05    --  -68.00 -68.00 103.94  184
 30  \w   -145.00 -52.00   0.50    0.05    --  -72.00 -68.00 130.70  186
 31  \w   -145.00 -45.00   0.50    0.05    --  -72.00 -84.00 100.03  200
 32  \w     48.00 145.00   0.50    0.05    --   72.00  77.00-134.73  194
 33  \w    -86.00 -50.00   0.50    0.10    --  -76.00 -81.00 -51.97   72
 34  \w    -74.00 -49.00   0.50    0.10    --  -76.00 -84.00  19.62   50
 35  \w    -92.00 -57.00   0.50    0.10    --  -80.00 -74.00-163.92   70
 36  \w   -143.00-117.00   0.50    0.10    --  -80.00 -76.00-124.60   52
 37  \w    -90.00 -58.00   0.50    0.10    --  -80.00 -73.00  34.29   64
 38  \w    -81.00 -56.00   0.50    0.10    --  -80.00 -76.00-124.60   50
 39  \w    -81.00 -55.00   0.50    0.10    --  -80.00 -81.00 -10.00   52
 40  \w   -146.00-121.00   0.50    0.10    --  -80.00 -81.00 -10.00   50
 41  \w    -96.00 -62.00   0.50    0.10    --  -84.00 -74.00 -87.01   68
 42  \w    -82.00 -57.00   0.50    0.10    --  -84.00 -84.00  99.18   50
 43  \w    -93.00 -62.00   0.50    0.10    --  -84.00 -82.00-173.49   62
 44  \w   -107.00 -69.00   0.50    0.10    --  -88.00 -72.00  15.10   76
 45  \w    -99.00 -65.00   0.50    0.10    --  -88.00 -74.00 -22.46   68
 46  \w    -99.00 -71.00   0.50    0.10    --  -92.00 -69.00 121.59   56
 47  \w    -98.00 -68.00   0.50    0.10    --  -92.00 -77.00  38.31   60
 48  \w   -107.00 -73.00   0.50    0.10    --  -92.00 -66.00-116.33   68
 49  \w   -105.00 -80.00   0.50    0.10    --  -96.00 -61.00 156.53   50
 50  \w   -169.00-138.00   0.50    0.10    --  -96.00 -61.00 156.53   62
 51  \w   -104.00 -76.00   0.50    0.10    -- -100.00 -76.00 -36.54   56
 52  \w   -111.00 -76.00   0.50    0.10    -- -100.00 -77.00 -56.25   70
 53  \w   -124.00 -76.00   0.50    0.10    -- -100.00 -77.00 150.00   96
 54  \w   -106.00 -80.00   0.50    0.10    -- -100.00 -77.00   0.00   52
 55  \w   -164.00-138.00   0.50    0.10    -- -100.00 -77.00   0.00   52
 56  \w   -109.00 -79.00   0.50    0.10    -- -100.00 -70.00  45.10   60
 57  \w   -102.00 -76.00   0.50    0.10    -- -100.00 -78.00 127.17   52
 58  \w   -105.00 -77.00   0.50    0.10    -- -100.00 -77.00   6.99   56
 59  \w   -104.00 -77.00   0.50    0.10    -- -100.00 -77.00-120.00   54
 60  \w   -112.00 -76.00   0.50    0.10    -- -100.00 -77.00-150.00   72
 61  \w   -166.00-130.00   0.50    0.10    -- -100.00 -77.00-150.00   72
 62  \w   -124.00 -81.00   0.50    0.10    -- -100.00 -66.00-122.25   86
 63  \w   -109.00 -73.00   0.50    0.10    -- -100.00 -84.00  86.10   72
 64  \w   -164.00-138.00   0.50    0.10    -- -100.00 -84.00  86.10   52
 65  \w   -102.00 -75.00   0.50    0.10    -- -100.00 -80.00 115.51   54
 66  \w     76.00 120.00   0.50    0.10    --  107.75 -30.00   0.00   88
 67  \w     33.00  69.00   0.50    0.10    --  107.75 -30.00   0.00   72
 68  \w     78.00 106.00   0.50    0.10    --  107.75 -94.00 -30.00   56
 69  \w     35.00  76.00   0.50    0.10    --  107.75 -94.00 -30.00   82
 70  \w    149.00 175.00   0.50    0.10    --  107.75  77.00  90.00   52
 71  \w    105.00 132.00   0.50    0.10    --  107.75 -77.00  90.00   54
 72  \w     86.00 132.00   0.50    0.10    --  107.75  77.00  90.00   92
 73  \w    136.00 178.00   0.50    0.10    --  107.75  77.00  60.00   84
 74  \w     62.00  91.00   0.50    0.10    --  107.75 -77.00  90.00   58
 75  \w     41.00 108.00   0.50    0.10    --  107.75 -94.00-150.00  134
 76  \w     86.00 123.00   0.50    0.10    --  107.75  77.00  60.00   74
 77  \w     90.00 116.00   0.50    0.10    --  107.75-125.00 -60.00   52
 78  \w     97.00 178.00   0.50    0.10    --  107.75  45.00-150.00  162
 79  \w     84.00 118.00   0.50    0.10    --  107.75  77.00  30.00   68
 80  \w    124.00 150.00   0.50    0.10    --  107.75  45.00-120.00   52
 81  \w     39.00 108.00   0.50    0.10    --  107.75 -94.00 150.00  138
 82  \w     79.00 104.00   0.50    0.10    --  107.75 -94.00  60.00   50
 83  \w    145.00 172.00   0.50    0.10    --  107.75 125.00 -60.00   54
 84  \w     74.00 100.00   0.50    0.10    --  107.75 125.00 -60.00   52
 85  \w     80.00 108.00   0.50    0.10    --  107.75 -94.00 -60.00   56
 86  \w     78.00 117.00   0.50    0.10    --  107.75-125.00 120.00   78
 87  \w     35.00  72.00   0.50    0.10    --  107.75-125.00 120.00   74
 88  \w     40.00  70.00   0.50    0.10    --  107.75 -94.00 -60.00   60
 89  \w     85.00 123.00   0.50    0.10    --  107.75  77.00 -30.00   76
 90  \w     86.00 169.00   0.50    0.10    --  107.75  77.00 -60.00  166
 91  \w    143.00 176.00   0.50    0.10    --  107.75  77.00 150.00   66
 92  \w     87.00 127.00   0.50    0.10    --  107.75  77.00 150.00   80
 93  \w     86.00 161.00   0.50    0.10    --  107.75  77.00   0.00  150
 94  \w    119.00 145.00   0.50    0.10    --  107.75  61.00 120.00   52
 95  \w     37.00  92.00   0.50    0.10    --  107.75-125.00  30.00  110
 96  \w     90.00 141.00   0.50    0.10    --  107.75  61.00-150.00  102
 97  \w     69.00 114.00   0.50    0.10    --  107.75 -15.00 150.00   90
 98  \w     36.00  63.00   0.50    0.10    --  107.75 -15.00 150.00   54
 99  \w     68.00 107.00   0.50    0.10    --  107.75 -45.00   0.00   78
100  \w    129.00 166.00   0.50    0.10    --  107.75  77.00  30.00   74
101  \w    133.00 173.00   0.50    0.10    --  107.75  77.00 120.00   80
102  \w     84.00 127.00   0.50    0.10    --  107.75  77.00 120.00   86
103  \w    130.00 178.00   0.50    0.10    --  107.75  61.00 -90.00   96
104  \w     97.00 178.00   0.50    0.10    --  107.75  30.00  90.00  162
105  \w     90.00 127.00   0.50    0.10    --  107.75  61.00 -90.00   74
106  \w     92.00 134.00   0.50    0.10    --  107.75  77.00 -90.00   84
107  \w     92.00 167.00   0.50    0.10    --  107.75  61.00 -30.00  150
108  \w     36.00  98.00   0.50    0.10    --  107.75 -61.00-150.00  124
;
_diffrn_measurement_device 'four-circle diffractometer'
_diffrn_measurement_device_type 'ROD, Synergy Custom system, HyPix'
_diffrn_measurement_method '\w scans'
_diffrn_orient_matrix_type 'CrysAlisPro convention (1999,Acta A55,543-557)'
_diffrn_orient_matrix_UB_11 -0.1853063000
_diffrn_orient_matrix_UB_12 0.0050391000
_diffrn_orient_matrix_UB_13 -0.0047879000
_diffrn_orient_matrix_UB_21 -0.0690524000
_diffrn_orient_matrix_UB_22 -0.1325379000
_diffrn_orient_matrix_UB_23 -0.1480267000
_diffrn_orient_matrix_UB_31 -0.0289134000
_diffrn_orient_matrix_UB_32 -0.1445141000
_diffrn_orient_matrix_UB_33 0.0602253000
_diffrn_radiation_monochromator mirror
_diffrn_radiation_probe x-ray
_diffrn_radiation_type CuK\a
_diffrn_radiation_wavelength 1.54184
_diffrn_reflns_av_R_equivalents 0.0380
_diffrn_reflns_av_unetI/netI 0.0158
_diffrn_reflns_Laue_measured_fraction_full 1.000
_diffrn_reflns_Laue_measured_fraction_max 0.986
_diffrn_reflns_limit_h_max 10
_diffrn_reflns_limit_h_min -10
_diffrn_reflns_limit_k_max 10
_diffrn_reflns_limit_k_min -10
_diffrn_reflns_limit_l_max 13
_diffrn_reflns_limit_l_min -13
_diffrn_reflns_number 26594
_diffrn_reflns_point_group_measured_fraction_full 1.000
_diffrn_reflns_point_group_measured_fraction_max 0.986
_diffrn_reflns_theta_full 67.684
_diffrn_reflns_theta_max 77.205
_diffrn_reflns_theta_min 4.589
_diffrn_source 'Rotating-anode X-ray tube'
_diffrn_source_type 'Rigaku (Cu) X-ray Source'
_exptl_absorpt_coefficient_mu 2.921
_exptl_absorpt_correction_T_max 1.00000
_exptl_absorpt_correction_T_min 0.80390
_exptl_absorpt_correction_type multi-scan
_exptl_absorpt_process_details
;
CrysAlisPro 1.171.39.45g (Rigaku Oxford Diffraction, 2018)
Empirical absorption correction using spherical harmonics,
 implemented in SCALE3 ABSPACK scaling algorithm.
;
_exptl_crystal_colour colourless
_exptl_crystal_colour_primary colourless
_exptl_crystal_density_diffrn 1.619
_exptl_crystal_description block
_exptl_crystal_F_000 332
_exptl_crystal_size_max 0.1
_exptl_crystal_size_mid 0.1
_exptl_crystal_size_min 0.1
_refine_diff_density_max 0.280
_refine_diff_density_min -0.258
_refine_diff_density_rms 0.052
_refine_ls_extinction_method none
_refine_ls_goodness_of_fit_ref 1.080
_refine_ls_hydrogen_treatment constr
_refine_ls_matrix_type full
_refine_ls_number_parameters 199
_refine_ls_number_reflns 2805
_refine_ls_number_restraints 0
_refine_ls_restrained_S_all 1.080
_refine_ls_R_factor_all 0.0298
_refine_ls_R_factor_gt 0.0282
_refine_ls_shift/su_max 0.000
_refine_ls_shift/su_mean 0.000
_refine_ls_structure_factor_coef Fsqd
_refine_ls_weighting_details 'w=1/[\s^2^(Fo^2^)+(0.0388P)^2^+0.2738P] where P=(Fo^2^+2Fc^2^)/3'
_refine_ls_weighting_scheme calc
_refine_ls_wR_factor_gt 0.0752
_refine_ls_wR_factor_ref 0.0778
_reflns_Friedel_coverage 0.000
_reflns_number_gt 2677
_reflns_number_total 2805
_reflns_threshold_expression 'I > 2\s(I)'
_cod_data_source_file jo9b02022_si_001.cif
_cod_data_source_block dyf-3
_cod_original_cell_volume 670.100(14)
_cod_database_code 4034575
_shelx_shelxl_version_number 2018/3
_shelx_space_group_comment
;
The symmetry employed for this shelxl refinement is uniquely defined
by the following loop, which should always be used as a source of
symmetry information in preference to the above space-group names.
They are only intended as comments.
;
_shelx_estimated_absorpt_t_max 0.759
_shelx_estimated_absorpt_t_min 0.759
_reflns_odcompleteness_completeness 99.74
_reflns_odcompleteness_iscentric 1
_reflns_odcompleteness_theta 74.33
_olex2_refinement_description
;
1. Fixed Uiso
 At 1.2 times of:
  All C(H) groups
2.a Ternary CH refined with riding coordinates:
 C7(H7), C8(H8)
2.b Aromatic/amide H refined with riding coordinates:
 C13(H13), C15(H15), C12(H12), C1(H1), C5(H5), C4(H4), C3(H3), C2(H2)
;
_olex2_submission_special_instructions 'No special instructions were received'
_oxdiff_exptl_absorpt_empirical_details
;
Empirical correction (ABSPACK) includes:
- Absorption correction using spherical harmonics
- Frame scaling
;
_oxdiff_exptl_absorpt_empirical_full_max 2.279
_oxdiff_exptl_absorpt_empirical_full_min 0.653

loop_
_space_group_symop_operation_xyz
'x, y, z'
'-x, -y, -z'

loop_
_atom_site_label
_atom_site_type_symbol
_atom_site_fract_x
_atom_site_fract_y
_atom_site_fract_z
_atom_site_U_iso_or_equiv
_atom_site_adp_type
_atom_site_occupancy
_atom_site_site_symmetry_order
_atom_site_calc_flag
_atom_site_refinement_flags_posn
Cl1 Cl 0.45686(4) 0.23337(4) 0.94400(3) 0.02617(10) Uani 1 1 d .
F2 F 0.74181(11) 0.39645(11) 0.39176(9) 0.0330(2) Uani 1 1 d .
F1 F 0.48647(11) 0.36755(12) 0.27214(9) 0.0343(2) Uani 1 1 d .
F3 F 0.57558(12) 0.14972(11) 0.25068(9) 0.0365(2) Uani 1 1 d .
O1 O 0.04584(11) 0.23873(12) 0.67003(9) 0.0246(2) Uani 1 1 d .
O2 O -0.02102(12) 0.18317(14) 0.44495(10) 0.0296(2) Uani 1 1 d .
C10 C 0.27304(16) 0.22473(16) 0.55865(13) 0.0204(2) Uani 1 1 d .
C11 C 0.08978(16) 0.21485(17) 0.55084(13) 0.0225(3) Uani 1 1 d .
C6 C 0.08427(16) 0.27047(17) 0.90764(14) 0.0220(3) Uani 1 1 d .
C9 C 0.37803(16) 0.20363(15) 0.67039(13) 0.0198(2) Uani 1 1 d .
C14 C 0.50580(17) 0.26078(16) 0.45671(13) 0.0216(3) Uani 1 1 d .
C13 C 0.61029(16) 0.23424(17) 0.56534(14) 0.0238(3) Uani 1 1 d .
H13 H 0.722931 0.235639 0.566500 0.029 Uiso 1 1 calc R
C7 C 0.17887(16) 0.29022(16) 0.80235(13) 0.0213(3) Uani 1 1 d .
H7 H 0.247488 0.409932 0.828780 0.026 Uiso 1 1 calc R
C16 C 0.57677(17) 0.29382(17) 0.34352(14) 0.0250(3) Uani 1 1 d .
C15 C 0.33570(16) 0.25338(16) 0.45131(13) 0.0216(3) Uani 1 1 d .
H15 H 0.264676 0.267326 0.377221 0.026 Uiso 1 1 calc R
C12 C 0.54676(16) 0.20573(17) 0.67172(13) 0.0230(3) Uani 1 1 d .
H12 H 0.616806 0.187980 0.744088 0.028 Uiso 1 1 calc R
C8 C 0.29695(15) 0.17853(16) 0.78246(13) 0.0203(2) Uani 1 1 d .
H8 H 0.226764 0.058849 0.753331 0.024 Uiso 1 1 calc R
C1 C -0.06074(17) 0.13044(19) 0.87438(15) 0.0281(3) Uani 1 1 d .
H1 H -0.101364 0.048602 0.785836 0.034 Uiso 1 1 calc R
C5 C 0.14431(19) 0.39134(19) 1.04046(15) 0.0301(3) Uani 1 1 d .
H5 H 0.241109 0.485878 1.063569 0.036 Uiso 1 1 calc R
C4 C 0.0599(2) 0.3711(2) 1.13871(16) 0.0357(3) Uani 1 1 d .
H4 H 0.101185 0.451651 1.227827 0.043 Uiso 1 1 calc R
C3 C -0.0848(2) 0.2321(2) 1.10490(17) 0.0350(3) Uani 1 1 d .
H3 H -0.141391 0.219372 1.170871 0.042 Uiso 1 1 calc R
C2 C -0.14537(19) 0.1121(2) 0.97289(17) 0.0345(3) Uani 1 1 d .
H2 H -0.243230 0.018673 0.949833 0.041 Uiso 1 1 calc R

loop_
_atom_site_aniso_label
_atom_site_aniso_U_11
_atom_site_aniso_U_22
_atom_site_aniso_U_33
_atom_site_aniso_U_23
_atom_site_aniso_U_13
_atom_site_aniso_U_12
Cl1 0.02092(16) 0.03884(19) 0.01969(16) 0.01135(13) 0.00528(12) 0.01026(13)
F2 0.0269(4) 0.0359(5) 0.0392(5) 0.0157(4) 0.0163(4) 0.0065(3)
F1 0.0381(5) 0.0474(5) 0.0312(4) 0.0229(4) 0.0169(4) 0.0212(4)
F3 0.0509(5) 0.0305(4) 0.0323(5) 0.0057(4) 0.0264(4) 0.0140(4)
O1 0.0180(4) 0.0370(5) 0.0226(5) 0.0119(4) 0.0077(3) 0.0123(4)
O2 0.0202(4) 0.0431(6) 0.0249(5) 0.0119(4) 0.0038(4) 0.0112(4)
C10 0.0177(6) 0.0217(6) 0.0204(6) 0.0046(5) 0.0058(5) 0.0068(5)
C11 0.0203(6) 0.0259(6) 0.0227(6) 0.0088(5) 0.0071(5) 0.0088(5)
C6 0.0193(6) 0.0275(6) 0.0244(6) 0.0109(5) 0.0099(5) 0.0115(5)
C9 0.0181(6) 0.0204(6) 0.0191(6) 0.0042(5) 0.0059(5) 0.0058(4)
C14 0.0228(6) 0.0213(6) 0.0204(6) 0.0043(5) 0.0092(5) 0.0076(5)
C13 0.0184(6) 0.0280(6) 0.0255(6) 0.0066(5) 0.0087(5) 0.0098(5)
C7 0.0188(6) 0.0255(6) 0.0198(6) 0.0071(5) 0.0061(5) 0.0080(5)
C16 0.0263(6) 0.0261(6) 0.0251(6) 0.0077(5) 0.0117(5) 0.0105(5)
C15 0.0217(6) 0.0235(6) 0.0189(6) 0.0057(5) 0.0052(5) 0.0087(5)
C12 0.0196(6) 0.0288(6) 0.0214(6) 0.0077(5) 0.0058(5) 0.0108(5)
C8 0.0168(5) 0.0253(6) 0.0185(6) 0.0069(5) 0.0045(4) 0.0074(5)
C1 0.0222(6) 0.0336(7) 0.0281(7) 0.0116(6) 0.0075(5) 0.0071(5)
C5 0.0297(7) 0.0310(7) 0.0297(7) 0.0078(6) 0.0134(6) 0.0088(6)
C4 0.0425(8) 0.0424(8) 0.0286(7) 0.0104(6) 0.0188(6) 0.0195(7)
C3 0.0334(8) 0.0540(9) 0.0386(8) 0.0275(7) 0.0241(7) 0.0256(7)
C2 0.0231(7) 0.0451(9) 0.0431(9) 0.0249(7) 0.0137(6) 0.0098(6)

loop_
_atom_type_symbol
_atom_type_description
_atom_type_scat_dispersion_real
_atom_type_scat_dispersion_imag
_atom_type_scat_source
C C 0.0181 0.0091 'International Tables Vol C Tables 4.2.6.8 and 6.1.1.4'
H H 0.0000 0.0000 'International Tables Vol C Tables 4.2.6.8 and 6.1.1.4'
Cl Cl 0.3639 0.7018 'International Tables Vol C Tables 4.2.6.8 and 6.1.1.4'
F F 0.0727 0.0534 'International Tables Vol C Tables 4.2.6.8 and 6.1.1.4'
O O 0.0492 0.0322 'International Tables Vol C Tables 4.2.6.8 and 6.1.1.4'

loop_
_geom_angle_atom_site_label_1
_geom_angle_atom_site_label_2
_geom_angle_atom_site_label_3
_geom_angle
C11 O1 C7 120.31(9)
C9 C10 C11 120.40(11)
C15 C10 C11 118.42(11)
C15 C10 C9 121.18(11)
O1 C11 C10 117.39(11)
O2 C11 O1 118.60(11)
O2 C11 C10 123.98(12)
C1 C6 C7 120.66(12)
C1 C6 C5 119.38(12)
C5 C6 C7 119.95(12)
C10 C9 C8 116.24(11)
C12 C9 C10 119.10(12)
C12 C9 C8 124.66(11)
C13 C14 C16 119.62(11)
C15 C14 C13 120.50(12)
C15 C14 C16 119.86(12)
C14 C13 H13 119.9
C12 C13 C14 120.15(12)
C12 C13 H13 119.9
O1 C7 C6 106.45(10)
O1 C7 H7 109.4
O1 C7 C8 107.76(10)
C6 C7 H7 109.4
C6 C7 C8 114.16(11)
C8 C7 H7 109.4
F2 C16 F3 106.20(10)
F2 C16 C14 112.51(11)
F1 C16 F2 106.44(11)
F1 C16 F3 106.58(11)
F1 C16 C14 112.64(11)
F3 C16 C14 112.01(11)
C10 C15 H15 120.5
C14 C15 C10 118.90(12)
C14 C15 H15 120.5
C9 C12 H12 120.0
C13 C12 C9 120.10(12)
C13 C12 H12 120.0
Cl1 C8 H8 108.9
C9 C8 Cl1 111.87(8)
C9 C8 C7 109.19(10)
C9 C8 H8 108.9
C7 C8 Cl1 108.91(8)
C7 C8 H8 108.9
C6 C1 H1 119.9
C6 C1 C2 120.19(14)
C2 C1 H1 119.9
C6 C5 H5 120.0
C4 C5 C6 120.04(14)
C4 C5 H5 120.0
C5 C4 H4 119.8
C3 C4 C5 120.37(14)
C3 C4 H4 119.8
C4 C3 H3 120.1
C4 C3 C2 119.79(14)
C2 C3 H3 120.1
C1 C2 H2 119.9
C3 C2 C1 120.24(14)
C3 C2 H2 119.9

loop_
_geom_bond_atom_site_label_1
_geom_bond_atom_site_label_2
_geom_bond_distance
Cl1 C8 1.7847(12)
F2 C16 1.3417(16)
F1 C16 1.3388(16)
F3 C16 1.3437(15)
O1 C11 1.3496(16)
O1 C7 1.4609(15)
O2 C11 1.2020(16)
C10 C11 1.4873(17)
C10 C9 1.3943(18)
C10 C15 1.3924(18)
C6 C7 1.5060(17)
C6 C1 1.3875(19)
C6 C5 1.3889(19)
C9 C12 1.3939(17)
C9 C8 1.5116(17)
C14 C13 1.3928(19)
C14 C16 1.4966(18)
C14 C15 1.3872(17)
C13 H13 0.9300
C13 C12 1.3863(18)
C7 H7 0.9800
C7 C8 1.5350(17)
C15 H15 0.9300
C12 H12 0.9300
C8 H8 0.9800
C1 H1 0.9300
C1 C2 1.388(2)
C5 H5 0.9300
C5 C4 1.388(2)
C4 H4 0.9300
C4 C3 1.380(2)
C3 H3 0.9300
C3 C2 1.380(2)
C2 H2 0.9300
